data_4347041
loop_
_publ_author_name
'Fleischmann, Martin'
'D\"utsch, Luis'
'Elsayed Moussa, Mehdi'
'Bal\'azs, G\'abor'
'Kremer, Werner'
'Lescop, Christophe'
'Scheer, Manfred'

_publ_section_title
;
 Self-Assembly of Reactive Linear Cu3 Building Blocks for Supramolecular
 Coordination Chemistry and Their Reactivity toward E(n) Ligand Complexes.
;
_journal_issue 6
_journal_name_full 'Inorganic chemistry'
_journal_page_first 2840
_journal_page_last 2854
_journal_paper_doi 10.1021/acs.inorgchem.5b02641
_journal_volume 55
_journal_year 2016
_chemical_formula_moiety 'C78 H68 Cu3 I2 Mo2 O4 P12, B F4'
_chemical_formula_sum 'C78 H68 B Cu3 F4 I2 Mo2 O4 P12'
_chemical_formula_weight 2164.07
_space_group_crystal_system monoclinic
_space_group_IT_number 14
_space_group_name_Hall '-P 2yn'
_space_group_name_H-M_alt 'P 1 21/n 1'
_atom_sites_solution_hydrogens geom
_audit_creation_date 2016-01-11
_audit_creation_method
;
Olex2 1.2
(compiled 2015.09.30 svn.r3233 for OlexSys, GUI svn.r5103)
;
_cell_angle_alpha 90.0
_cell_angle_beta 99.9325(9)
_cell_angle_gamma 90.0
_cell_formula_units_Z 4
_cell_length_a 23.7257(2)
_cell_length_b 15.12645(14)
_cell_length_c 26.4442(2)
_cell_measurement_reflns_used 38532
_cell_measurement_temperature 123(1)
_cell_measurement_theta_max 73.5060
_cell_measurement_theta_min 3.3780
_cell_volume 9348.20(14)
_computing_cell_refinement
;
CrysAlisPro, Agilent Technologies,
Version 1.171.37.34 (release 22-05-2014 CrysAlis171 .NET)
(compiled May 22 2014,16:03:01)
;
_computing_data_collection
;
CrysAlisPro, Agilent Technologies,
Version 1.171.37.34 (release 22-05-2014 CrysAlis171 .NET)
(compiled May 22 2014,16:03:01)
;
_computing_data_reduction
;
CrysAlisPro, Agilent Technologies,
Version 1.171.37.34 (release 22-05-2014 CrysAlis171 .NET)
(compiled May 22 2014,16:03:01)
;
_computing_molecular_graphics 'Olex2 (Dolomanov et al., 2009)'
_computing_publication_material 'Olex2 (Dolomanov et al., 2009)'
_computing_structure_refinement 'ShelXL (Sheldrick, 2015)'
_diffrn_ambient_temperature 123(1)
_diffrn_detector 'CCD plate'
_diffrn_detector_area_resol_mean 10.3546
_diffrn_detector_type Atlas
_diffrn_measured_fraction_theta_full 0.999
_diffrn_measured_fraction_theta_max 0.979
_diffrn_measurement_details
;
#__ type_ start__ end____ width___ exp.time_
  1 omega -119.00  -12.00   0.5000    3.0000
omega____ theta____ kappa____ phi______ frames
    -      -40.8939  -77.0000 -120.0000 214

#__ type_ start__ end____ width___ exp.time_
  2 omega  -88.00  -44.00   0.5000    3.0000
omega____ theta____ kappa____ phi______ frames
    -      -40.8939  113.0000   89.0000 88

#__ type_ start__ end____ width___ exp.time_
  3 omega  -63.00   27.00   0.5000    3.0000
omega____ theta____ kappa____ phi______ frames
    -      -40.8939   37.0000 -180.0000 180

#__ type_ start__ end____ width___ exp.time_
  4 omega   79.00  115.00   0.5000   15.0000
omega____ theta____ kappa____ phi______ frames
    -      106.9800   45.0000  -30.0000 72

#__ type_ start__ end____ width___ exp.time_
  5 omega   45.00   72.00   0.5000   15.0000
omega____ theta____ kappa____ phi______ frames
    -      106.9800  -45.0000   30.0000 54

#__ type_ start__ end____ width___ exp.time_
  6 omega   60.00  108.00   0.5000   15.0000
omega____ theta____ kappa____ phi______ frames
    -      106.9800 -113.0000   -1.0000 96

#__ type_ start__ end____ width___ exp.time_
  7 omega   42.00   77.00   0.5000   15.0000
omega____ theta____ kappa____ phi______ frames
    -      106.9800  -45.0000    0.0000 70

#__ type_ start__ end____ width___ exp.time_
  8 omega   32.00   77.00   0.5000   15.0000
omega____ theta____ kappa____ phi______ frames
    -      106.9800  -45.0000  -60.0000 90

#__ type_ start__ end____ width___ exp.time_
  9 omega   79.00  156.00   0.5000   15.0000
omega____ theta____ kappa____ phi______ frames
    -      106.9800   45.0000  -60.0000 154

#__ type_ start__ end____ width___ exp.time_
 10 omega  132.00  158.00   0.5000   15.0000
omega____ theta____ kappa____ phi______ frames
    -      106.9800   45.0000  -30.0000 52

#__ type_ start__ end____ width___ exp.time_
 11 omega   50.00  156.00   0.5000   15.0000
omega____ theta____ kappa____ phi______ frames
    -      106.9800   15.0000 -120.0000 212

#__ type_ start__ end____ width___ exp.time_
 12 omega  109.00  158.00   0.5000   15.0000
omega____ theta____ kappa____ phi______ frames
    -      106.9800  125.0000  150.0000 98

#__ type_ start__ end____ width___ exp.time_
 13 omega -117.00  -15.00   0.5000    3.0000
omega____ theta____ kappa____ phi______ frames
    -      -40.8939  -37.0000  -60.0000 204

#__ type_ start__ end____ width___ exp.time_
 14 omega  -67.00   35.00   0.5000    3.0000
omega____ theta____ kappa____ phi______ frames
    -      -40.8939   37.0000    0.0000 204

#__ type_ start__ end____ width___ exp.time_
 15 omega -120.00   -7.00   0.5000    3.0000
omega____ theta____ kappa____ phi______ frames
    -      -40.8939  -77.0000   90.0000 226

#__ type_ start__ end____ width___ exp.time_
 16 omega   73.00  158.00   0.5000   15.0000
omega____ theta____ kappa____ phi______ frames
    -      106.9800   77.0000   30.0000 170

#__ type_ start__ end____ width___ exp.time_
 17 omega   73.00  158.00   0.5000   15.0000
omega____ theta____ kappa____ phi______ frames
    -      106.9800   77.0000   90.0000 170

#__ type_ start__ end____ width___ exp.time_
 18 omega   32.00   77.00   0.5000   15.0000
omega____ theta____ kappa____ phi______ frames
    -      106.9800  -45.0000   90.0000 90

#__ type_ start__ end____ width___ exp.time_
 19 omega   32.00   57.00   0.5000   15.0000
omega____ theta____ kappa____ phi______ frames
    -      106.9800  -45.0000 -150.0000 50

#__ type_ start__ end____ width___ exp.time_
 20 omega   32.00   77.00   0.5000   15.0000
omega____ theta____ kappa____ phi______ frames
    -      106.9800  -45.0000  150.0000 90
;
_diffrn_measurement_device 'four-circle diffractometer'
_diffrn_measurement_device_type 'SuperNova, Single source at offset, Atlas'
_diffrn_measurement_method '\w scans'
_diffrn_orient_matrix_UB_11 0.0317865000
_diffrn_orient_matrix_UB_12 -0.0352232000
_diffrn_orient_matrix_UB_13 -0.0419685000
_diffrn_orient_matrix_UB_21 0.0545774000
_diffrn_orient_matrix_UB_22 -0.0122669000
_diffrn_orient_matrix_UB_23 0.0403565000
_diffrn_orient_matrix_UB_31 -0.0188523000
_diffrn_orient_matrix_UB_32 -0.0947811000
_diffrn_orient_matrix_UB_33 0.0103964000
_diffrn_radiation_monochromator mirror
_diffrn_radiation_probe x-ray
_diffrn_radiation_type CuK\a
_diffrn_radiation_wavelength 1.54184
_diffrn_reflns_av_R_equivalents 0.0437
_diffrn_reflns_av_unetI/netI 0.0274
_diffrn_reflns_Laue_measured_fraction_full 0.999
_diffrn_reflns_Laue_measured_fraction_max 0.979
_diffrn_reflns_limit_h_max 29
_diffrn_reflns_limit_h_min -29
_diffrn_reflns_limit_k_max 18
_diffrn_reflns_limit_k_min -18
_diffrn_reflns_limit_l_max 32
_diffrn_reflns_limit_l_min -32
_diffrn_reflns_number 18479
_diffrn_reflns_point_group_measured_fraction_full 0.999
_diffrn_reflns_point_group_measured_fraction_max 0.979
_diffrn_reflns_theta_full 67.684
_diffrn_reflns_theta_max 73.719
_diffrn_reflns_theta_min 3.379
_diffrn_source 'sealed X-ray tube'
_diffrn_source_type 'SuperNova (Cu) X-ray Source'
_exptl_absorpt_coefficient_mu 10.435
_exptl_absorpt_correction_T_max 0.648
_exptl_absorpt_correction_T_min 0.204
_exptl_absorpt_correction_type gaussian
_exptl_absorpt_process_details
;
CrysAlisPro, Agilent Technologies,
Version 1.171.37.34 (release 22-05-2014 CrysAlis171 .NET)
(compiled May 22 2014,16:03:01)
Numerical absorption correction based on gaussian integration over
			a multifaceted crystal model
Empirical absorption correction using spherical harmonics,
 implemented in SCALE3 ABSPACK scaling algorithm.
;
_exptl_crystal_colour 'clear yellow'
_exptl_crystal_colour_lustre clear
_exptl_crystal_colour_primary yellow
_exptl_crystal_density_diffrn 1.538
_exptl_crystal_description
;
;
_exptl_crystal_F_000 4264
_exptl_crystal_size_max 0.2669
_exptl_crystal_size_mid 0.0738
_exptl_crystal_size_min 0.0468
_refine_diff_density_max 2.353
_refine_diff_density_min -1.157
_refine_diff_density_rms 0.145
_refine_ls_extinction_method none
_refine_ls_goodness_of_fit_ref 1.043
_refine_ls_hydrogen_treatment constr
_refine_ls_matrix_type full
_refine_ls_number_parameters 949
_refine_ls_number_reflns 18479
_refine_ls_number_restraints 32
_refine_ls_restrained_S_all 1.050
_refine_ls_R_factor_all 0.0588
_refine_ls_R_factor_gt 0.0523
_refine_ls_shift/su_max 0.002
_refine_ls_shift/su_mean 0.000
_refine_ls_structure_factor_coef Fsqd
_refine_ls_weighting_details 'w=1/[\s^2^(Fo^2^)+(0.0954P)^2^+26.7988P] where P=(Fo^2^+2Fc^2^)/3'
_refine_ls_weighting_scheme calc
_refine_ls_wR_factor_gt 0.1441
_refine_ls_wR_factor_ref 0.1527
_reflns_Friedel_coverage 0.000
_reflns_number_gt 16136
_reflns_number_total 18479
_reflns_threshold_expression 'I > 2\s(I)'
_cod_data_source_file ic5b02641_si_012.cif
_cod_data_source_block mf119_new_sq_s
_cod_database_code 4347041
_chemical_oxdiff_formula Cu3I2(P3C32H29)2(BF4)(MoP3C7O2H5)2(CH2Cl2)2.5
_shelx_space_group_comment
;
The symmetry employed for this shelxl refinement is uniquely defined
by the following loop, which should always be used as a source of
symmetry information in preference to the above space-group names.
They are only intended as comments.
;
_reflns_odcompleteness_completeness 99.89
_reflns_odcompleteness_iscentric 1
_reflns_odcompleteness_theta 66.97
_olex2_refinement_description
;
1. Fixed Uiso
 At 1.2 times of:
  All C(H) groups, All C(H,H) groups
2. Restrained distances
 F6-B2 = F5-B2 = F8-B2 = F7-B2 = F2-B1 = F3-B1 = F1-B1 = F4-B1
 1.33 with sigma of 0.02
 F1-F2 = F1-F3 = F1-F4 = F2-F3 = F2-F4 = F3-F4
 2.26 with sigma of 0.04
 F5-F6 = F5-F7 = F5-F8 = F6-F7 = F6-F8 = F7-F8
 2.26 with sigma of 0.04
3. Uiso/Uaniso restraints and constraints
Uanis(C7) \\sim Ueq, Uanis(O2) \\sim Ueq: with sigma of 0.01 and sigma for
terminal atoms of 0.01
Uiso(F2) = Uiso(F8)
4. Others
 Fixed Sof: F1(0.5) F3(0.5) F2(0.5) F4(0.5) B1(0.5) F5(0.5) F7(0.5) F8(0.5)
 F6(0.5) B2(0.5)
5.a Secondary CH2 refined with riding coordinates:
 C17(H17a,H17b), C18(H18a,H18b), C16(H16a,H16b), C15(H15a,H15b)
5.b Aromatic/amide H refined with riding coordinates:
 C30(H30), C21(H21), C39(H39), C38(H38), C42(H42), C20(H20), C32(H32),
 C64(H64), C33(H33), C68(H68), C48(H48), C70(H70), C62(H62), C72(H72), C45(H45),
  C36(H36), C63(H63), C66(H66), C71(H71), C65(H65), C47(H47), C52(H52),
 C26(H26), C69(H69), C23(H23), C29(H29), C44(H44), C34(H34), C12(H12), C40(H40),
  C78(H78), C24(H24), C54(H54), C46(H46), C74(H74), C59(H59), C75(H75),
 C56(H56), C60(H60), C9(H9), C77(H77), C22(H22), C27(H27), C2(H2), C5(H5),
 C1(H1), C76(H76), C41(H41), C10(H10), C35(H35), C51(H51), C4(H4), C28(H28),
 C3(H3), C57(H57), C8(H8), C58(H58), C11(H11), C53(H53), C50(H50)
;
_shelx_shelxl_version_number 2014/7
_olex2_submission_original_sample_id MF119
_olex2_submission_special_instructions 'No special instructions were received'

loop_
_space_group_symop_operation_xyz
'x, y, z'
'-x+1/2, y+1/2, -z+1/2'
'-x, -y, -z'
'x-1/2, -y-1/2, z-1/2'

loop_
_atom_site_label
_atom_site_type_symbol
_atom_site_fract_x
_atom_site_fract_y
_atom_site_fract_z
_atom_site_U_iso_or_equiv
_atom_site_adp_type
_atom_site_occupancy
_atom_site_site_symmetry_order
_atom_site_calc_flag
_atom_site_refinement_flags_posn
_atom_site_refinement_flags_adp
_atom_site_refinement_flags_occupancy
_atom_site_disorder_assembly
_atom_site_disorder_group
I1 I 0.06756(2) 0.23142(2) 0.88615(2) 0.02836(9) Uani 1 1 d . . . . .
I2 I 0.05947(2) 0.26273(2) 1.03911(2) 0.02744(9) Uani 1 1 d . . . . .
Mo2 Mo 0.09968(2) 0.32239(3) 1.27451(2) 0.03338(11) Uani 1 1 d . . . . .
Mo1 Mo 0.05342(2) 0.18715(3) 0.69854(2) 0.04119(12) Uani 1 1 d . . . . .
Cu2 Cu 0.13726(3) 0.24464(4) 0.97775(3) 0.02224(14) Uani 1 1 d . . . . .
Cu3 Cu 0.15170(3) 0.26950(4) 1.10856(3) 0.02465(15) Uani 1 1 d . . . . .
Cu1 Cu 0.16831(3) 0.22313(4) 0.85595(3) 0.02414(15) Uani 1 1 d . . . . .
P3 P 0.19489(5) 0.13642(7) 1.11353(4) 0.0218(2) Uani 1 1 d . . . . .
P1 P 0.21727(5) 0.09988(7) 0.88594(4) 0.0241(2) Uani 1 1 d . . . . .
P4 P 0.20040(5) 0.39510(7) 1.09837(4) 0.0237(2) Uani 1 1 d . . . . .
P6 P 0.21780(5) 0.35137(7) 0.86965(4) 0.0215(2) Uani 1 1 d . . . . .
P5 P 0.18580(5) 0.37255(7) 0.97856(4) 0.0196(2) Uani 1 1 d . . . . .
P2 P 0.18604(5) 0.11791(7) 0.99535(4) 0.0200(2) Uani 1 1 d . . . . .
P10 P 0.11412(6) 0.27282(9) 1.18738(5) 0.0318(3) Uani 1 1 d . . . . .
P7 P 0.13843(6) 0.20096(10) 0.76772(5) 0.0336(3) Uani 1 1 d . . . . .
P8 P 0.14958(7) 0.10406(13) 0.71204(6) 0.0495(4) Uani 1 1 d . . . . .
C17 C 0.24161(19) 0.3768(3) 0.93779(16) 0.0219(8) Uani 1 1 d . . . . .
H17A H 0.2582 0.4356 0.9404 0.026 Uiso 1 1 calc R . . . .
H17B H 0.2717 0.3355 0.9515 0.026 Uiso 1 1 calc R . . . .
C61 C 0.1452(2) 0.4749(3) 0.96292(17) 0.0240(9) Uani 1 1 d . . . . .
C18 C 0.2326(2) 0.4003(3) 1.03999(17) 0.0258(9) Uani 1 1 d . . . . .
H18A H 0.2651 0.3605 1.0444 0.031 Uiso 1 1 calc R . . . .
H18B H 0.2472 0.4596 1.0372 0.031 Uiso 1 1 calc R . . . .
C16 C 0.2419(2) 0.0978(3) 0.95606(17) 0.0251(9) Uani 1 1 d . . . . .
H16A H 0.2590 0.0405 0.9653 0.030 Uiso 1 1 calc R . . . .
H16B H 0.2715 0.1420 0.9647 0.030 Uiso 1 1 calc R . . . .
C31 C 0.1476(2) 0.0134(3) 0.99235(16) 0.0223(8) Uani 1 1 d . . . . .
C30 C 0.2879(3) 0.0280(4) 0.8217(2) 0.0353(11) Uani 1 1 d . . . . .
H30 H 0.2551 -0.0006 0.8052 0.042 Uiso 1 1 calc R . . . .
C21 C 0.1828(3) -0.1664(4) 0.8750(2) 0.0442(14) Uani 1 1 d . . . . .
H21 H 0.2031 -0.2190 0.8811 0.053 Uiso 1 1 calc R . . . .
C73 C 0.2843(2) 0.3527(3) 0.84364(19) 0.0276(10) Uani 1 1 d . . . . .
C37 C 0.1510(2) 0.0386(3) 1.12032(17) 0.0267(9) Uani 1 1 d . . . . .
C39 C 0.1428(3) -0.1172(3) 1.1352(2) 0.0366(12) Uani 1 1 d . . . . .
H39 H 0.1596 -0.1727 1.1404 0.044 Uiso 1 1 calc R . . . .
C38 C 0.1766(2) -0.0443(3) 1.12834(19) 0.0307(10) Uani 1 1 d . . . . .
H38 H 0.2157 -0.0509 1.1291 0.037 Uiso 1 1 calc R . . . .
C43 C 0.2510(2) 0.1258(3) 1.17005(18) 0.0287(10) Uani 1 1 d . . . . .
C25 C 0.2853(2) 0.0827(3) 0.86348(19) 0.0307(10) Uani 1 1 d . . . . .
C42 C 0.0929(2) 0.0472(3) 1.11915(18) 0.0278(9) Uani 1 1 d . . . . .
H42 H 0.0756 0.1024 1.1136 0.033 Uiso 1 1 calc R . . . .
C19 C 0.1819(2) -0.0078(3) 0.87328(18) 0.0306(10) Uani 1 1 d . . . . .
C20 C 0.2112(3) -0.0862(3) 0.8834(2) 0.0367(12) Uani 1 1 d . . . . .
H20 H 0.2503 -0.0854 0.8959 0.044 Uiso 1 1 calc R . . . .
C32 C 0.1770(2) -0.0671(3) 1.00073(19) 0.0288(10) Uani 1 1 d . . . . .
H32 H 0.2168 -0.0678 1.0069 0.035 Uiso 1 1 calc R . . . .
C64 C 0.0821(2) 0.6286(3) 0.9398(2) 0.0335(11) Uani 1 1 d . . . . .
H64 H 0.0609 0.6798 0.9313 0.040 Uiso 1 1 calc R . . . .
C33 C 0.1470(3) -0.1451(3) 0.9998(2) 0.0349(11) Uani 1 1 d . . . . .
H33 H 0.1666 -0.1984 1.0049 0.042 Uiso 1 1 calc R . . . .
C68 C 0.2163(2) 0.5268(3) 0.83321(19) 0.0309(10) Uani 1 1 d . . . . .
H68 H 0.2560 0.5235 0.8398 0.037 Uiso 1 1 calc R . . . .
C49 C 0.2637(2) 0.4160(3) 1.14735(18) 0.0286(10) Uani 1 1 d . . . . .
C48 C 0.2349(2) 0.1064(4) 1.21664(19) 0.0348(11) Uani 1 1 d . . . . .
H48 H 0.1967 0.0946 1.2178 0.042 Uiso 1 1 calc R . . . .
C15 C 0.23239(19) 0.1121(3) 1.05941(17) 0.0237(9) Uani 1 1 d . . . . .
H15A H 0.2488 0.0534 1.0641 0.028 Uiso 1 1 calc R . . . .
H15B H 0.2636 0.1538 1.0603 0.028 Uiso 1 1 calc R . . . .
C70 C 0.1299(3) 0.6091(3) 0.8037(2) 0.0383(12) Uani 1 1 d . . . . .
H70 H 0.1117 0.6602 0.7897 0.046 Uiso 1 1 calc R . . . .
C62 C 0.1726(2) 0.5529(3) 0.95412(18) 0.0269(9) Uani 1 1 d . . . . .
H62 H 0.2121 0.5540 0.9562 0.032 Uiso 1 1 calc R . . . .
C72 C 0.1239(2) 0.4600(3) 0.83331(19) 0.0300(10) Uani 1 1 d . . . . .
H72 H 0.1016 0.4119 0.8394 0.036 Uiso 1 1 calc R . . . .
C67 C 0.1840(2) 0.4540(3) 0.84304(17) 0.0264(9) Uani 1 1 d . . . . .
C45 C 0.3489(3) 0.1363(5) 1.2134(3) 0.0548(17) Uani 1 1 d . . . . .
H45 H 0.3875 0.1445 1.2121 0.066 Uiso 1 1 calc R . . . .
C36 C 0.0883(2) 0.0138(3) 0.98238(19) 0.0284(10) Uani 1 1 d . . . . .
H36 H 0.0686 0.0669 0.9760 0.034 Uiso 1 1 calc R . . . .
C63 C 0.1407(2) 0.6298(3) 0.94215(19) 0.0316(10) Uani 1 1 d . . . . .
H63 H 0.1589 0.6820 0.9358 0.038 Uiso 1 1 calc R . . . .
C66 C 0.0864(2) 0.4739(3) 0.96063(18) 0.0282(10) Uani 1 1 d . . . . .
H66 H 0.0679 0.4215 0.9662 0.034 Uiso 1 1 calc R . . . .
C71 C 0.0984(2) 0.5388(4) 0.8145(2) 0.0363(11) Uani 1 1 d . . . . .
H71 H 0.0588 0.5435 0.8092 0.044 Uiso 1 1 calc R . . . .
C65 C 0.0550(2) 0.5515(3) 0.9499(2) 0.0316(10) Uani 1 1 d . . . . .
H65 H 0.0157 0.5514 0.9496 0.038 Uiso 1 1 calc R . . . .
C47 C 0.2750(3) 0.1041(4) 1.2620(2) 0.0443(14) Uani 1 1 d . . . . .
H47 H 0.2636 0.0921 1.2932 0.053 Uiso 1 1 calc R . . . .
C52 C 0.3573(3) 0.4422(4) 1.2264(2) 0.0432(13) Uani 1 1 d . . . . .
H52 H 0.3877 0.4524 1.2531 0.052 Uiso 1 1 calc R . . . .
C26 C 0.3340(3) 0.1273(5) 0.8861(3) 0.0529(17) Uani 1 1 d . . . . .
H26 H 0.3320 0.1660 0.9131 0.063 Uiso 1 1 calc R . . . .
C55 C 0.1584(3) 0.4968(3) 1.09770(18) 0.0326(11) Uani 1 1 d . . . . .
C69 C 0.1897(3) 0.6047(3) 0.8135(2) 0.0365(12) Uani 1 1 d . . . . .
H69 H 0.2115 0.6532 0.8071 0.044 Uiso 1 1 calc R . . . .
C23 C 0.0946(3) -0.0903(4) 0.8465(2) 0.0429(13) Uani 1 1 d . . . . .
H23 H 0.0554 -0.0915 0.8341 0.051 Uiso 1 1 calc R . . . .
C29 C 0.3400(3) 0.0160(4) 0.8043(2) 0.0419(13) Uani 1 1 d . . . . .
H29 H 0.3416 -0.0208 0.7764 0.050 Uiso 1 1 calc R . . . .
C44 C 0.3090(3) 0.1406(4) 1.1686(2) 0.0424(13) Uani 1 1 d . . . . .
H44 H 0.3207 0.1534 1.1376 0.051 Uiso 1 1 calc R . . . .
C34 C 0.0874(2) -0.1447(3) 0.9914(2) 0.0346(11) Uani 1 1 d . . . . .
H34 H 0.0674 -0.1974 0.9921 0.041 Uiso 1 1 calc R . . . .
C12 C 0.1988(2) 0.3050(4) 1.2978(2) 0.0424(13) Uani 1 1 d . . . . .
H12 H 0.2213 0.2845 1.2748 0.051 Uiso 1 1 calc R . . . .
C40 C 0.0851(3) -0.1085(3) 1.1343(2) 0.0359(12) Uani 1 1 d . . . . .
H40 H 0.0630 -0.1576 1.1392 0.043 Uiso 1 1 calc R . . . .
C78 C 0.3380(2) 0.3661(4) 0.8726(2) 0.0425(13) Uani 1 1 d . . . . .
H78 H 0.3421 0.3736 0.9079 0.051 Uiso 1 1 calc R . . . .
C24 C 0.1234(2) -0.0091(3) 0.8542(2) 0.0363(11) Uani 1 1 d . . . . .
H24 H 0.1036 0.0436 0.8466 0.044 Uiso 1 1 calc R . . . .
C54 C 0.2708(3) 0.3659(4) 1.1921(2) 0.0435(13) Uani 1 1 d . . . . .
H54 H 0.2439 0.3228 1.1959 0.052 Uiso 1 1 calc R . . . .
C46 C 0.3321(3) 0.1199(5) 1.2597(2) 0.0538(17) Uani 1 1 d . . . . .
H46 H 0.3591 0.1195 1.2896 0.065 Uiso 1 1 calc R . . . .
C74 C 0.2798(3) 0.3400(4) 0.7911(2) 0.0428(13) Uani 1 1 d . . . . .
H74 H 0.2440 0.3304 0.7714 0.051 Uiso 1 1 calc R . . . .
C59 C 0.0693(3) 0.5660(4) 1.1099(3) 0.0510(16) Uani 1 1 d . . . . .
H59 H 0.0334 0.5618 1.1192 0.061 Uiso 1 1 calc R . . . .
C75 C 0.3277(3) 0.3412(5) 0.7676(2) 0.0492(15) Uani 1 1 d . . . . .
H75 H 0.3240 0.3337 0.7322 0.059 Uiso 1 1 calc R . . . .
C56 C 0.1778(4) 0.5780(4) 1.0845(2) 0.0543(18) Uani 1 1 d . . . . .
H56 H 0.2144 0.5842 1.0769 0.065 Uiso 1 1 calc R . . . .
C60 C 0.1034(3) 0.4914(4) 1.1109(2) 0.0419(13) Uani 1 1 d . . . . .
H60 H 0.0898 0.4372 1.1203 0.050 Uiso 1 1 calc R . . . .
C9 C 0.1436(3) 0.3096(5) 1.3597(2) 0.0566(17) Uani 1 1 d . . . . .
H9 H 0.1232 0.2924 1.3852 0.068 Uiso 1 1 calc R . . . .
C77 C 0.3859(3) 0.3683(5) 0.8486(3) 0.0562(17) Uani 1 1 d . . . . .
H77 H 0.4218 0.3798 0.8679 0.067 Uiso 1 1 calc R . . . .
C22 C 0.1242(3) -0.1681(3) 0.8574(2) 0.0432(14) Uani 1 1 d . . . . .
H22 H 0.1049 -0.2218 0.8530 0.052 Uiso 1 1 calc R . . . .
C27 C 0.3864(3) 0.1154(6) 0.8690(3) 0.068(2) Uani 1 1 d . . . . .
H27 H 0.4191 0.1453 0.8847 0.082 Uiso 1 1 calc R . . . .
C2 C -0.0417(3) 0.2237(6) 0.6823(3) 0.0611(19) Uani 1 1 d . . . . .
H2 H -0.0690 0.1831 0.6673 0.073 Uiso 1 1 calc R . . . .
C5 C 0.0254(4) 0.3343(6) 0.6939(4) 0.074(2) Uani 1 1 d . . . . .
H5 H 0.0498 0.3793 0.6871 0.089 Uiso 1 1 calc R . . . .
C1 C -0.0127(4) 0.2837(6) 0.6561(3) 0.073(3) Uani 1 1 d . . . . .
H1 H -0.0170 0.2900 0.6207 0.088 Uiso 1 1 calc R . . . .
C76 C 0.3806(3) 0.3537(4) 0.7969(3) 0.0512(16) Uani 1 1 d . . . . .
H76 H 0.4131 0.3523 0.7816 0.061 Uiso 1 1 calc R . . . .
C41 C 0.0602(2) -0.0266(4) 1.1263(2) 0.0354(11) Uani 1 1 d . . . . .
H41 H 0.0211 -0.0205 1.1257 0.042 Uiso 1 1 calc R . . . .
C10 C 0.1494(3) 0.3964(5) 1.3435(3) 0.0600(19) Uani 1 1 d . . . . .
H10 H 0.1335 0.4465 1.3557 0.072 Uiso 1 1 calc R . . . .
C35 C 0.0581(2) -0.0656(3) 0.9819(2) 0.0321(10) Uani 1 1 d . . . . .
H35 H 0.0183 -0.0654 0.9752 0.039 Uiso 1 1 calc R . . . .
C51 C 0.3519(3) 0.4902(5) 1.1817(3) 0.0574(18) Uani 1 1 d . . . . .
H51 H 0.3797 0.5316 1.1775 0.069 Uiso 1 1 calc R . . . .
C4 C 0.0190(4) 0.3039(5) 0.7421(3) 0.063(2) Uani 1 1 d . . . . .
H4 H 0.0385 0.3249 0.7733 0.076 Uiso 1 1 calc R . . . .
C28 C 0.3885(3) 0.0581(5) 0.8282(3) 0.0583(18) Uani 1 1 d . . . . .
H28 H 0.4231 0.0483 0.8171 0.070 Uiso 1 1 calc R . . . .
C3 C -0.0228(3) 0.2350(6) 0.7357(3) 0.064(2) Uani 1 1 d . . . . .
H3 H -0.0353 0.2033 0.7618 0.077 Uiso 1 1 calc R . . . .
C57 C 0.1403(5) 0.6527(4) 1.0827(3) 0.072(3) Uani 1 1 d . . . . .
H57 H 0.1524 0.7073 1.0725 0.087 Uiso 1 1 calc R . . . .
C8 C 0.1732(3) 0.2521(5) 1.3318(3) 0.0504(16) Uani 1 1 d . . . . .
H8 H 0.1755 0.1909 1.3351 0.060 Uiso 1 1 calc R . . . .
C58 C 0.0884(4) 0.6458(4) 1.0954(2) 0.059(2) Uani 1 1 d . . . . .
H58 H 0.0651 0.6954 1.0944 0.071 Uiso 1 1 calc R . . . .
C11 C 0.1842(3) 0.3938(4) 1.3047(2) 0.0468(14) Uani 1 1 d . . . . .
H11 H 0.1954 0.4422 1.2871 0.056 Uiso 1 1 calc R . . . .
C53 C 0.3169(3) 0.3789(5) 1.2309(2) 0.0545(17) Uani 1 1 d . . . . .
H53 H 0.3207 0.3444 1.2605 0.065 Uiso 1 1 calc R . . . .
C50 C 0.3049(3) 0.4776(5) 1.1424(3) 0.0591(19) Uani 1 1 d . . . . .
H50 H 0.3016 0.5114 1.1126 0.071 Uiso 1 1 calc R . . . .
P11 P 0.07851(7) 0.17361(9) 1.23115(5) 0.0371(3) Uani 1 1 d . . . . .
P12 P 0.02620(6) 0.27982(10) 1.19458(6) 0.0396(3) Uani 1 1 d . . . . .
P9 P 0.15354(9) 0.24246(15) 0.69367(7) 0.0579(5) Uani 1 1 d . . . . .
O4 O 0.0491(2) 0.5052(3) 1.2326(2) 0.0615(13) Uani 1 1 d . . . . .
C14 C 0.0675(3) 0.4373(4) 1.2468(2) 0.0433(13) Uani 1 1 d . . . . .
O3 O -0.0111(3) 0.2889(5) 1.3224(3) 0.087(2) Uani 1 1 d . . . . .
O1 O 0.0170(3) 0.0039(4) 0.7385(3) 0.091(2) Uani 1 1 d . . . . .
C13 C 0.0276(3) 0.3022(5) 1.3038(3) 0.0549(17) Uani 1 1 d . . . . .
C6 C 0.0314(3) 0.0665(5) 0.7250(3) 0.0588(18) Uani 1 1 d . . . . .
F1 F 0.4309(5) 0.2881(11) 1.0502(6) 0.104(4) Uiso 0.5 1 d D . P A 1
F3 F 0.3549(5) 0.2520(7) 0.9888(4) 0.080(3) Uiso 0.5 1 d D . P A 1
F2 F 0.3440(7) 0.2609(11) 1.0683(6) 0.114(3) Uiso 0.5 1 d D . P A 1
F4 F 0.3705(6) 0.3829(8) 1.0154(6) 0.118(4) Uiso 0.5 1 d D . P A 1
B1 B 0.3774(5) 0.2954(9) 1.0327(5) 0.047(3) Uiso 0.5 1 d D . P A 1
F5 F 0.3813(7) 0.1394(10) 1.0557(6) 0.137(5) Uiso 0.5 1 d D . P B 2
F7 F 0.4320(4) 0.2505(8) 1.0389(4) 0.071(3) Uiso 0.5 1 d D . P B 2
F8 F 0.3601(7) 0.2906(10) 1.0821(6) 0.114(3) Uiso 0.5 1 d D . P B 2
F6 F 0.3368(5) 0.2434(7) 1.0061(4) 0.076(3) Uiso 0.5 1 d D . P B 2
B2 B 0.3777(7) 0.2308(11) 1.0460(7) 0.081(6) Uiso 0.5 1 d D . P B 2
O2 O 0.0518(3) 0.1052(7) 0.5896(3) 0.116(3) Uani 1 1 d . U . . .
C7 C 0.0524(4) 0.1332(7) 0.6287(3) 0.080(3) Uani 1 1 d . U . . .

loop_
_atom_site_aniso_label
_atom_site_aniso_U_11
_atom_site_aniso_U_22
_atom_site_aniso_U_33
_atom_site_aniso_U_23
_atom_site_aniso_U_13
_atom_site_aniso_U_12
I1 0.03017(16) 0.02507(17) 0.02954(16) -0.00130(11) 0.00429(12) -0.00124(11)
I2 0.03069(16) 0.02077(16) 0.03187(16) -0.00128(11) 0.00829(12) 0.00114(11)
Mo2 0.0380(2) 0.0333(2) 0.0308(2) -0.00438(16) 0.01147(16) -0.00156(17)
Mo1 0.0449(2) 0.0471(3) 0.0286(2) -0.00806(18) -0.00183(18) 0.0068(2)
Cu2 0.0290(3) 0.0114(3) 0.0270(3) 0.0003(2) 0.0067(3) 0.0008(2)
Cu3 0.0323(4) 0.0153(3) 0.0272(3) -0.0007(2) 0.0075(3) -0.0002(2)
Cu1 0.0326(3) 0.0151(3) 0.0246(3) -0.0001(2) 0.0046(3) -0.0001(2)
P3 0.0295(5) 0.0162(5) 0.0200(5) 0.0011(4) 0.0053(4) 0.0010(4)
P1 0.0377(6) 0.0140(5) 0.0224(5) -0.0005(4) 0.0102(4) 0.0016(4)
P4 0.0353(6) 0.0142(5) 0.0215(5) -0.0017(4) 0.0043(4) -0.0019(4)
P6 0.0297(5) 0.0138(5) 0.0221(5) 0.0015(4) 0.0080(4) 0.0009(4)
P5 0.0286(5) 0.0102(5) 0.0203(5) 0.0001(4) 0.0054(4) -0.0002(4)
P2 0.0281(5) 0.0119(5) 0.0208(5) 0.0003(4) 0.0065(4) 0.0013(4)
P10 0.0384(7) 0.0285(6) 0.0307(6) -0.0019(5) 0.0124(5) -0.0010(5)
P7 0.0416(7) 0.0350(7) 0.0235(6) -0.0015(5) 0.0034(5) 0.0003(6)
P8 0.0458(8) 0.0592(10) 0.0423(8) -0.0198(7) 0.0045(6) 0.0100(7)
C17 0.029(2) 0.016(2) 0.021(2) 0.0003(16) 0.0067(16) -0.0013(16)
C61 0.037(2) 0.013(2) 0.023(2) -0.0010(16) 0.0076(18) 0.0023(17)
C18 0.032(2) 0.023(2) 0.024(2) -0.0008(18) 0.0077(18) -0.0043(18)
C16 0.031(2) 0.018(2) 0.028(2) 0.0031(17) 0.0091(18) 0.0041(17)
C31 0.037(2) 0.0107(19) 0.0201(19) -0.0028(15) 0.0084(17) -0.0020(17)
C30 0.049(3) 0.029(3) 0.029(2) 0.002(2) 0.011(2) 0.008(2)
C21 0.084(5) 0.018(2) 0.033(3) 0.004(2) 0.018(3) -0.004(3)
C73 0.038(2) 0.015(2) 0.034(2) 0.0021(18) 0.015(2) 0.0018(18)
C37 0.040(2) 0.021(2) 0.021(2) 0.0015(17) 0.0096(18) -0.0053(19)
C39 0.060(3) 0.017(2) 0.034(3) -0.0002(19) 0.011(2) -0.004(2)
C38 0.040(3) 0.023(2) 0.031(2) -0.0014(19) 0.009(2) -0.001(2)
C43 0.036(2) 0.023(2) 0.026(2) -0.0007(18) 0.0033(19) 0.0031(19)
C25 0.049(3) 0.018(2) 0.031(2) 0.0024(18) 0.021(2) 0.005(2)
C42 0.039(2) 0.018(2) 0.028(2) 0.0057(18) 0.0084(19) -0.0011(19)
C19 0.052(3) 0.019(2) 0.024(2) -0.0045(18) 0.015(2) -0.002(2)
C20 0.059(3) 0.023(2) 0.029(2) 0.000(2) 0.008(2) -0.002(2)
C32 0.037(2) 0.017(2) 0.033(2) 0.0033(18) 0.0068(19) 0.0027(19)
C64 0.047(3) 0.019(2) 0.035(3) 0.004(2) 0.012(2) 0.014(2)
C33 0.056(3) 0.015(2) 0.035(3) 0.0013(19) 0.010(2) 0.000(2)
C68 0.039(3) 0.024(2) 0.031(2) 0.0028(19) 0.012(2) 0.001(2)
C49 0.043(3) 0.019(2) 0.023(2) -0.0034(17) 0.0023(19) -0.0017(19)
C48 0.044(3) 0.033(3) 0.028(2) 0.003(2) 0.005(2) 0.009(2)
C15 0.029(2) 0.019(2) 0.025(2) 0.0025(17) 0.0075(17) 0.0026(17)
C70 0.059(3) 0.018(2) 0.039(3) 0.008(2) 0.014(2) 0.018(2)
C62 0.034(2) 0.017(2) 0.032(2) -0.0008(18) 0.0104(19) 0.0002(18)
C72 0.038(3) 0.020(2) 0.032(2) 0.0015(19) 0.008(2) 0.0008(19)
C67 0.039(2) 0.019(2) 0.024(2) 0.0012(17) 0.0107(18) 0.0058(19)
C45 0.050(3) 0.048(4) 0.058(4) 0.009(3) -0.016(3) -0.013(3)
C36 0.033(2) 0.020(2) 0.034(2) -0.0012(19) 0.0120(19) 0.0005(18)
C63 0.050(3) 0.013(2) 0.033(2) 0.0032(18) 0.010(2) -0.001(2)
C66 0.036(2) 0.017(2) 0.031(2) 0.0003(18) 0.0065(19) -0.0008(18)
C71 0.042(3) 0.031(3) 0.036(3) 0.002(2) 0.007(2) 0.011(2)
C65 0.036(2) 0.020(2) 0.040(3) 0.000(2) 0.008(2) 0.0077(19)
C47 0.061(4) 0.044(3) 0.025(2) -0.001(2) 0.000(2) 0.019(3)
C52 0.044(3) 0.043(3) 0.039(3) -0.010(3) -0.002(2) 0.004(3)
C26 0.059(4) 0.046(4) 0.063(4) -0.025(3) 0.039(3) -0.015(3)
C55 0.060(3) 0.015(2) 0.021(2) -0.0050(17) 0.005(2) 0.006(2)
C69 0.057(3) 0.021(2) 0.035(3) 0.004(2) 0.017(2) 0.004(2)
C23 0.053(3) 0.035(3) 0.045(3) -0.012(2) 0.020(3) -0.013(3)
C29 0.064(4) 0.035(3) 0.034(3) -0.004(2) 0.027(3) 0.008(3)
C44 0.045(3) 0.040(3) 0.040(3) 0.008(2) 0.001(2) -0.012(2)
C34 0.052(3) 0.017(2) 0.036(3) -0.003(2) 0.012(2) -0.012(2)
C12 0.036(3) 0.052(4) 0.037(3) 0.000(3) 0.000(2) -0.003(3)
C40 0.055(3) 0.025(2) 0.030(2) 0.001(2) 0.013(2) -0.017(2)
C78 0.035(3) 0.057(4) 0.038(3) 0.001(3) 0.012(2) 0.001(3)
C24 0.047(3) 0.021(2) 0.045(3) -0.008(2) 0.019(2) -0.001(2)
C54 0.050(3) 0.048(3) 0.031(3) 0.007(2) 0.001(2) -0.013(3)
C46 0.070(4) 0.047(4) 0.034(3) -0.004(3) -0.019(3) 0.001(3)
C74 0.045(3) 0.047(3) 0.040(3) -0.006(3) 0.018(2) -0.005(3)
C59 0.058(4) 0.036(3) 0.052(4) -0.018(3) -0.010(3) 0.019(3)
C75 0.062(4) 0.050(4) 0.043(3) -0.004(3) 0.029(3) -0.004(3)
C56 0.106(6) 0.018(3) 0.048(3) 0.002(2) 0.040(4) 0.006(3)
C60 0.045(3) 0.026(3) 0.051(3) -0.016(2) -0.002(2) 0.001(2)
C9 0.073(5) 0.070(5) 0.027(3) 0.001(3) 0.009(3) 0.000(4)
C77 0.036(3) 0.071(5) 0.064(4) -0.001(4) 0.017(3) -0.007(3)
C22 0.078(4) 0.017(2) 0.039(3) -0.007(2) 0.024(3) -0.014(3)
C27 0.061(4) 0.070(5) 0.085(5) -0.033(4) 0.044(4) -0.027(4)
C2 0.045(4) 0.072(5) 0.061(4) -0.011(4) -0.006(3) 0.012(3)
C5 0.083(6) 0.053(5) 0.081(6) 0.004(4) -0.006(5) 0.017(4)
C1 0.073(5) 0.088(6) 0.048(4) -0.005(4) -0.021(4) 0.034(5)
C76 0.054(4) 0.044(3) 0.065(4) 0.002(3) 0.037(3) 0.002(3)
C41 0.038(3) 0.037(3) 0.032(2) 0.005(2) 0.007(2) -0.009(2)
C10 0.081(5) 0.055(4) 0.040(3) -0.020(3) -0.001(3) 0.008(4)
C35 0.035(2) 0.024(2) 0.039(3) -0.007(2) 0.014(2) -0.008(2)
C51 0.065(4) 0.056(4) 0.046(3) -0.004(3) -0.004(3) -0.032(3)
C4 0.074(5) 0.056(4) 0.051(4) -0.014(3) -0.014(3) 0.033(4)
C28 0.066(4) 0.057(4) 0.064(4) -0.013(3) 0.044(4) -0.006(3)
C3 0.057(4) 0.080(6) 0.055(4) -0.009(4) 0.012(3) 0.029(4)
C57 0.162(9) 0.016(3) 0.048(4) 0.008(3) 0.043(5) 0.018(4)
C8 0.064(4) 0.039(3) 0.043(3) 0.008(3) -0.004(3) -0.006(3)
C58 0.103(6) 0.037(3) 0.034(3) 0.000(3) 0.005(3) 0.036(4)
C11 0.049(3) 0.038(3) 0.049(3) 0.000(3) -0.007(3) -0.013(3)
C53 0.068(4) 0.056(4) 0.035(3) 0.010(3) -0.004(3) -0.009(3)
C50 0.076(5) 0.058(4) 0.038(3) 0.011(3) -0.005(3) -0.033(4)
P11 0.0489(8) 0.0272(7) 0.0374(7) 0.0002(5) 0.0133(6) -0.0040(6)
P12 0.0367(7) 0.0391(8) 0.0429(8) -0.0074(6) 0.0068(6) 0.0001(6)
P9 0.0583(10) 0.0823(13) 0.0335(8) 0.0132(8) 0.0090(7) -0.0052(9)
O4 0.060(3) 0.038(3) 0.081(4) -0.012(2) -0.004(3) 0.008(2)
C14 0.048(3) 0.032(3) 0.050(3) -0.008(3) 0.007(3) 0.003(2)
O3 0.076(4) 0.105(5) 0.095(5) -0.024(4) 0.056(4) -0.014(4)
O1 0.065(4) 0.057(4) 0.149(7) 0.010(4) 0.012(4) -0.005(3)
C13 0.044(3) 0.063(4) 0.065(4) -0.016(4) 0.030(3) -0.005(3)
C6 0.054(4) 0.037(4) 0.084(5) 0.006(3) 0.010(4) 0.001(3)
O2 0.108(5) 0.168(7) 0.065(4) -0.048(4) -0.004(3) 0.021(5)
C7 0.070(5) 0.108(6) 0.056(4) -0.032(4) -0.002(3) 0.016(4)

loop_
_atom_type_symbol
_atom_type_description
_atom_type_scat_dispersion_real
_atom_type_scat_dispersion_imag
_atom_type_scat_source
C C 0.0181 0.0091 'International Tables Vol C Tables 4.2.6.8 and 6.1.1.4'
H H 0.0000 0.0000 'International Tables Vol C Tables 4.2.6.8 and 6.1.1.4'
B B 0.0090 0.0039 'International Tables Vol C Tables 4.2.6.8 and 6.1.1.4'
Cu Cu -1.9646 0.5888 'International Tables Vol C Tables 4.2.6.8 and 6.1.1.4'
F F 0.0727 0.0534 'International Tables Vol C Tables 4.2.6.8 and 6.1.1.4'
I I -0.3257 6.8362 'International Tables Vol C Tables 4.2.6.8 and 6.1.1.4'
Mo Mo -0.0483 2.7339 'International Tables Vol C Tables 4.2.6.8 and 6.1.1.4'
O O 0.0492 0.0322 'International Tables Vol C Tables 4.2.6.8 and 6.1.1.4'
P P 0.2955 0.4335 'International Tables Vol C Tables 4.2.6.8 and 6.1.1.4'

loop_
_exptl_crystal_face_index_h
_exptl_crystal_face_index_k
_exptl_crystal_face_index_l
_exptl_crystal_face_perp_dist
_exptl_oxdiff_crystal_face_indexfrac_h
_exptl_oxdiff_crystal_face_indexfrac_k
_exptl_oxdiff_crystal_face_indexfrac_l
_exptl_oxdiff_crystal_face_x
_exptl_oxdiff_crystal_face_y
_exptl_oxdiff_crystal_face_z
12 -1 -12 0.0283 11.9951 -1.0022 -12.0130 0.9207 0.1822 -0.2560
15 -1 -3 0.0386 15.0057 -1.0015 -3.0193 0.6390 0.7094 -0.2194
0 -10 -1 0.1330 -0.0028 -10.0022 -1.0090 0.3946 0.0818 0.9376
-13 1 11 0.0155 -12.9967 1.0021 11.0145 -0.9107 -0.2771 0.2645
-5 0 -15 0.0346 -5.0176 -0.0012 -14.9894 0.4696 -0.8788 -0.0611
4 9 -5 0.1190 3.9991 9.0012 -4.9954 0.0197 -0.0938 -0.9805
-13 0 -7 0.0362 -13.0145 0.0001 -6.9814 -0.1207 -0.9920 0.1728
-15 -1 2 0.0353 -15.0070 -0.9991 2.0177 -0.5265 -0.7254 0.3986
8 -1 -16 0.0318 7.9888 -1.0023 -16.0067 0.9610 -0.1977 -0.2220
-12 0 12 0.0228 -11.9953 0.0019 12.0120 -0.8855 -0.1699 0.3508
5 0 15 0.0295 5.0176 0.0012 14.9894 -0.4696 0.8788 0.0611

loop_
_geom_angle_atom_site_label_1
_geom_angle_atom_site_label_2
_geom_angle_atom_site_label_3
_geom_angle
Cu1 I1 Cu2 80.14(2)
Cu3 I2 Cu2 81.26(2)
P10 Mo2 P11 50.63(4)
P10 Mo2 P12 49.54(5)
C12 Mo2 P10 85.28(15)
C12 Mo2 C8 35.1(2)
C12 Mo2 P11 97.52(17)
C12 Mo2 P12 133.95(16)
C9 Mo2 P10 139.4(2)
C9 Mo2 C12 58.2(2)
C9 Mo2 C8 34.9(3)
C9 Mo2 P11 112.7(2)
C9 Mo2 P12 154.3(2)
C10 Mo2 P10 138.4(2)
C10 Mo2 C12 59.2(3)
C10 Mo2 C9 35.2(3)
C10 Mo2 C8 59.0(3)
C10 Mo2 C11 36.2(3)
C10 Mo2 P11 146.0(2)
C10 Mo2 P12 163.5(2)
C8 Mo2 P10 104.68(19)
C8 Mo2 P11 87.56(17)
C8 Mo2 P12 137.31(18)
C11 Mo2 P10 102.18(18)
C11 Mo2 C12 35.3(2)
C11 Mo2 C9 58.9(3)
C11 Mo2 C8 58.9(2)
C11 Mo2 P11 131.87(18)
C11 Mo2 P12 145.97(17)
P11 Mo2 P12 49.82(5)
C14 Mo2 P10 91.58(18)
C14 Mo2 C12 120.0(2)
C14 Mo2 C9 120.7(3)
C14 Mo2 C10 88.8(3)
C14 Mo2 C8 145.7(2)
C14 Mo2 C11 88.5(2)
C14 Mo2 P11 125.16(18)
C14 Mo2 P12 75.73(18)
C14 Mo2 C13 88.6(3)
C13 Mo2 P10 124.6(2)
C13 Mo2 C12 139.5(3)
C13 Mo2 C9 83.2(3)
C13 Mo2 C10 97.0(3)
C13 Mo2 C8 105.4(3)
C13 Mo2 C11 133.2(3)
C13 Mo2 P11 85.7(2)
C13 Mo2 P12 77.3(2)
P7 Mo1 P8 49.63(5)
P7 Mo1 P9 50.46(5)
C2 Mo1 P7 139.9(2)
C2 Mo1 P8 164.6(2)
C2 Mo1 C5 59.6(3)
C2 Mo1 C4 59.5(3)
C2 Mo1 C3 35.8(3)
C2 Mo1 P9 144.1(2)
C5 Mo1 P7 98.5(2)
C5 Mo1 P8 135.6(3)
C5 Mo1 C4 34.7(3)
C5 Mo1 P9 86.8(3)
C1 Mo1 P7 135.0(2)
C1 Mo1 P8 153.5(3)
C1 Mo1 C2 35.4(3)
C1 Mo1 C5 36.5(3)
C1 Mo1 C4 59.4(3)
C1 Mo1 C3 59.3(3)
C1 Mo1 P9 109.4(3)
C4 Mo1 P7 83.22(18)
C4 Mo1 P8 132.75(18)
C4 Mo1 P9 100.7(2)
C3 Mo1 P7 104.8(2)
C3 Mo1 P8 146.2(2)
C3 Mo1 C5 59.0(4)
C3 Mo1 C4 35.8(3)
C3 Mo1 P9 136.3(2)
P9 Mo1 P8 49.80(7)
C6 Mo1 P7 92.6(2)
C6 Mo1 P8 77.9(2)
C6 Mo1 C2 88.8(3)
C6 Mo1 C5 141.5(3)
C6 Mo1 C1 122.8(4)
C6 Mo1 C4 111.9(3)
C6 Mo1 C3 82.6(3)
C6 Mo1 P9 127.1(2)
C7 Mo1 P7 126.0(3)
C7 Mo1 P8 78.5(3)
C7 Mo1 C2 94.0(3)
C7 Mo1 C5 112.5(4)
C7 Mo1 C1 84.8(4)
C7 Mo1 C4 144.0(3)
C7 Mo1 C3 128.9(3)
C7 Mo1 P9 87.2(3)
C7 Mo1 C6 89.3(4)
I2 Cu2 I1 99.92(2)
P5 Cu2 I1 107.83(4)
P5 Cu2 I2 108.18(4)
P2 Cu2 I1 109.72(4)
P2 Cu2 I2 110.28(4)
P2 Cu2 P5 119.17(5)
P3 Cu3 I2 108.93(4)
P3 Cu3 P4 121.37(5)
P3 Cu3 P10 101.60(5)
P4 Cu3 I2 109.45(4)
P4 Cu3 P10 111.03(5)
P10 Cu3 I2 102.71(4)
P1 Cu1 I1 111.58(4)
P1 Cu1 P7 106.23(5)
P6 Cu1 I1 112.40(4)
P6 Cu1 P1 115.37(5)
P6 Cu1 P7 109.97(5)
P7 Cu1 I1 99.97(4)
C37 P3 Cu3 117.75(17)
C37 P3 C15 105.8(2)
C43 P3 Cu3 112.69(16)
C43 P3 C37 101.2(2)
C43 P3 C15 103.6(2)
C15 P3 Cu3 114.04(15)
C16 P1 Cu1 114.83(15)
C25 P1 Cu1 115.47(16)
C25 P1 C16 100.4(2)
C25 P1 C19 102.4(2)
C19 P1 Cu1 118.39(18)
C19 P1 C16 102.9(2)
C18 P4 Cu3 115.48(16)
C49 P4 Cu3 115.67(16)
C49 P4 C18 100.2(2)
C55 P4 Cu3 114.71(19)
C55 P4 C18 105.1(2)
C55 P4 C49 103.9(2)
C17 P6 Cu1 113.59(14)
C73 P6 Cu1 114.01(16)
C73 P6 C17 103.2(2)
C73 P6 C67 101.3(2)
C67 P6 Cu1 118.94(17)
C67 P6 C17 103.9(2)
C17 P5 Cu2 116.20(14)
C17 P5 C18 97.0(2)
C61 P5 Cu2 118.45(16)
C61 P5 C17 103.9(2)
C61 P5 C18 102.7(2)
C18 P5 Cu2 115.58(15)
C16 P2 Cu2 114.75(15)
C16 P2 C15 97.8(2)
C31 P2 Cu2 119.73(16)
C31 P2 C16 103.6(2)
C31 P2 C15 102.3(2)
C15 P2 Cu2 115.61(15)
Cu3 P10 Mo2 159.15(6)
P11 P10 Mo2 65.51(5)
P11 P10 Cu3 133.58(7)
P12 P10 Mo2 67.11(6)
P12 P10 Cu3 126.43(8)
P12 P10 P11 60.38(7)
Cu1 P7 Mo1 144.33(7)
P8 P7 Mo1 67.34(6)
P8 P7 Cu1 137.39(8)
P8 P7 P9 60.60(9)
P9 P7 Mo1 66.11(6)
P9 P7 Cu1 142.93(9)
P7 P8 Mo1 63.03(6)
P7 P8 P9 60.12(8)
P9 P8 Mo1 64.31(7)
P6 C17 P5 115.9(2)
P6 C17 H17A 108.3
P6 C17 H17B 108.3
P5 C17 H17A 108.3
P5 C17 H17B 108.3
H17A C17 H17B 107.4
C62 C61 P5 121.0(4)
C62 C61 C66 119.9(4)
C66 C61 P5 119.1(3)
P4 C18 P5 117.0(3)
P4 C18 H18A 108.0
P4 C18 H18B 108.0
P5 C18 H18A 108.0
P5 C18 H18B 108.0
H18A C18 H18B 107.3
P1 C16 H16A 108.4
P1 C16 H16B 108.4
P2 C16 P1 115.5(2)
P2 C16 H16A 108.4
P2 C16 H16B 108.4
H16A C16 H16B 107.5
C32 C31 P2 121.1(4)
C36 C31 P2 119.3(3)
C36 C31 C32 119.6(4)
C25 C30 H30 120.0
C25 C30 C29 120.0(6)
C29 C30 H30 120.0
C20 C21 H21 120.0
C20 C21 C22 120.1(6)
C22 C21 H21 120.0
C78 C73 P6 124.5(4)
C78 C73 C74 118.6(5)
C74 C73 P6 116.9(4)
C38 C37 P3 120.0(4)
C42 C37 P3 120.2(4)
C42 C37 C38 119.7(4)
C38 C39 H39 119.4
C40 C39 H39 119.4
C40 C39 C38 121.2(5)
C37 C38 C39 119.1(5)
C37 C38 H38 120.5
C39 C38 H38 120.5
C48 C43 P3 118.3(4)
C48 C43 C44 118.8(5)
C44 C43 P3 122.9(4)
C30 C25 P1 120.3(4)
C26 C25 P1 120.5(4)
C26 C25 C30 119.1(5)
C37 C42 H42 120.0
C37 C42 C41 119.9(5)
C41 C42 H42 120.0
C20 C19 P1 122.0(4)
C20 C19 C24 119.7(5)
C24 C19 P1 118.3(4)
C21 C20 H20 119.8
C19 C20 C21 120.5(6)
C19 C20 H20 119.8
C31 C32 H32 120.0
C33 C32 C31 120.0(5)
C33 C32 H32 120.0
C63 C64 H64 119.9
C63 C64 C65 120.1(4)
C65 C64 H64 119.9
C32 C33 H33 119.7
C32 C33 C34 120.5(5)
C34 C33 H33 119.7
C67 C68 H68 119.7
C67 C68 C69 120.7(5)
C69 C68 H68 119.7
C54 C49 P4 118.1(4)
C50 C49 P4 124.0(4)
C50 C49 C54 117.9(5)
C43 C48 H48 119.4
C43 C48 C47 121.3(6)
C47 C48 H48 119.4
P3 C15 P2 114.2(2)
P3 C15 H15A 108.7
P3 C15 H15B 108.7
P2 C15 H15A 108.7
P2 C15 H15B 108.7
H15A C15 H15B 107.6
C71 C70 H70 120.0
C71 C70 C69 120.0(5)
C69 C70 H70 120.0
C61 C62 H62 120.1
C61 C62 C63 119.8(4)
C63 C62 H62 120.1
C67 C72 H72 120.5
C71 C72 H72 120.5
C71 C72 C67 119.0(5)
C68 C67 P6 121.5(4)
C68 C67 C72 119.2(4)
C72 C67 P6 119.2(4)
C44 C45 H45 119.7
C46 C45 H45 119.7
C46 C45 C44 120.6(7)
C31 C36 H36 120.0
C31 C36 C35 120.0(5)
C35 C36 H36 120.0
C64 C63 C62 120.2(5)
C64 C63 H63 119.9
C62 C63 H63 119.9
C61 C66 H66 120.0
C61 C66 C65 119.9(5)
C65 C66 H66 120.0
C70 C71 C72 121.8(5)
C70 C71 H71 119.1
C72 C71 H71 119.1
C64 C65 C66 120.0(5)
C64 C65 H65 120.0
C66 C65 H65 120.0
C48 C47 H47 120.6
C46 C47 C48 118.9(6)
C46 C47 H47 120.6
C51 C52 H52 120.7
C53 C52 H52 120.7
C53 C52 C51 118.6(6)
C25 C26 H26 119.4
C25 C26 C27 121.3(6)
C27 C26 H26 119.4
C56 C55 P4 123.2(5)
C56 C55 C60 118.5(5)
C60 C55 P4 118.3(4)
C68 C69 C70 119.3(5)
C68 C69 H69 120.4
C70 C69 H69 120.4
C24 C23 H23 120.0
C22 C23 H23 120.0
C22 C23 C24 120.0(6)
C30 C29 H29 119.8
C28 C29 C30 120.4(5)
C28 C29 H29 119.8
C43 C44 H44 120.0
C45 C44 C43 120.0(6)
C45 C44 H44 120.0
C33 C34 H34 120.1
C35 C34 C33 119.8(5)
C35 C34 H34 120.1
Mo2 C12 H12 122.1
C8 C12 Mo2 73.1(4)
C8 C12 H12 125.8
C11 C12 Mo2 70.7(3)
C11 C12 H12 125.8
C11 C12 C8 108.4(6)
C39 C40 H40 120.3
C39 C40 C41 119.4(5)
C41 C40 H40 120.3
C73 C78 H78 120.1
C73 C78 C77 119.8(6)
C77 C78 H78 120.1
C19 C24 C23 119.7(5)
C19 C24 H24 120.1
C23 C24 H24 120.1
C49 C54 H54 119.4
C53 C54 C49 121.3(6)
C53 C54 H54 119.4
C45 C46 C47 120.5(5)
C45 C46 H46 119.8
C47 C46 H46 119.8
C73 C74 H74 119.3
C73 C74 C75 121.3(6)
C75 C74 H74 119.3
C60 C59 H59 119.8
C58 C59 H59 119.8
C58 C59 C60 120.3(7)
C74 C75 H75 120.3
C76 C75 C74 119.3(6)
C76 C75 H75 120.3
C55 C56 H56 120.7
C55 C56 C57 118.7(7)
C57 C56 H56 120.7
C55 C60 H60 119.7
C59 C60 C55 120.7(6)
C59 C60 H60 119.7
Mo2 C9 H9 121.6
C10 C9 Mo2 71.0(4)
C10 C9 H9 125.2
C10 C9 C8 109.6(6)
C8 C9 Mo2 73.9(4)
C8 C9 H9 125.2
C78 C77 H77 119.7
C76 C77 C78 120.6(6)
C76 C77 H77 119.7
C21 C22 H22 120.0
C23 C22 C21 120.0(5)
C23 C22 H22 120.0
C26 C27 H27 120.7
C28 C27 C26 118.7(7)
C28 C27 H27 120.7
Mo1 C2 H2 120.7
C1 C2 Mo1 72.2(4)
C1 C2 H2 125.7
C1 C2 C3 108.5(8)
C3 C2 Mo1 73.1(4)
C3 C2 H2 125.7
Mo1 C5 H5 121.9
C1 C5 Mo1 70.6(5)
C1 C5 H5 126.1
C4 C5 Mo1 73.1(4)
C4 C5 H5 126.1
C4 C5 C1 107.7(9)
Mo1 C1 H1 120.4
C2 C1 Mo1 72.4(4)
C2 C1 C5 107.8(8)
C2 C1 H1 126.1
C5 C1 Mo1 72.9(4)
C5 C1 H1 126.1
C75 C76 H76 119.9
C77 C76 C75 120.3(6)
C77 C76 H76 119.9
C42 C41 H41 119.6
C40 C41 C42 120.7(5)
C40 C41 H41 119.6
Mo2 C10 H10 119.4
C9 C10 Mo2 73.8(4)
C9 C10 H10 126.4
C9 C10 C11 107.3(6)
C11 C10 Mo2 72.3(3)
C11 C10 H10 126.4
C36 C35 H35 120.0
C34 C35 C36 120.1(5)
C34 C35 H35 120.0
C52 C51 H51 119.6
C52 C51 C50 120.8(6)
C50 C51 H51 119.6
Mo1 C4 H4 122.2
C5 C4 Mo1 72.2(5)
C5 C4 H4 125.8
C5 C4 C3 108.4(7)
C3 C4 Mo1 71.5(4)
C3 C4 H4 125.8
C29 C28 C27 120.5(6)
C29 C28 H28 119.7
C27 C28 H28 119.7
Mo1 C3 H3 121.7
C2 C3 Mo1 71.1(4)
C2 C3 C4 107.6(8)
C2 C3 H3 126.2
C4 C3 Mo1 72.7(4)
C4 C3 H3 126.2
C56 C57 H57 119.2
C58 C57 C56 121.5(7)
C58 C57 H57 119.2
Mo2 C8 H8 122.2
C12 C8 Mo2 71.8(4)
C12 C8 H8 126.5
C9 C8 Mo2 71.2(4)
C9 C8 C12 107.0(6)
C9 C8 H8 126.5
C59 C58 H58 119.9
C57 C58 C59 120.2(6)
C57 C58 H58 119.9
Mo2 C11 H11 120.2
C12 C11 Mo2 74.0(3)
C12 C11 C10 107.7(6)
C12 C11 H11 126.1
C10 C11 Mo2 71.5(4)
C10 C11 H11 126.1
C52 C53 C54 120.7(6)
C52 C53 H53 119.7
C54 C53 H53 119.7
C49 C50 C51 120.7(6)
C49 C50 H50 119.7
C51 C50 H50 119.7
P10 P11 Mo2 63.86(5)
P12 P11 Mo2 66.11(6)
P12 P11 P10 59.23(7)
P10 P12 Mo2 63.36(5)
P10 P12 P11 60.39(7)
P11 P12 Mo2 64.07(6)
P7 P9 Mo1 63.43(6)
P7 P9 P8 59.28(7)
P8 P9 Mo1 65.89(7)
O4 C14 Mo2 177.4(6)
O3 C13 Mo2 176.5(8)
O1 C6 Mo1 176.3(7)
F1 B1 F3 119.1(13)
F1 B1 F2 111.1(13)
F1 B1 F4 104.7(12)
F3 B1 F2 101.8(11)
F3 B1 F4 99.8(11)
F4 B1 F2 120.8(13)
F5 B2 F8 121.1(16)
F7 B2 F5 102.2(13)
F7 B2 F8 110.2(14)
F6 B2 F5 107.6(14)
F6 B2 F7 116.0(15)
F6 B2 F8 100.6(13)
O2 C7 Mo1 178.4(11)

loop_
_geom_bond_atom_site_label_1
_geom_bond_atom_site_label_2
_geom_bond_distance
I1 Cu2 2.6944(7)
I1 Cu1 2.6506(8)
I2 Cu2 2.6734(7)
I2 Cu3 2.6050(8)
Mo2 P10 2.5020(13)
Mo2 C12 2.340(6)
Mo2 C9 2.322(6)
Mo2 C10 2.286(7)
Mo2 C8 2.357(7)
Mo2 C11 2.297(6)
Mo2 P11 2.5363(15)
Mo2 P12 2.5787(16)
Mo2 C14 1.988(6)
Mo2 C13 2.019(6)
Mo1 P7 2.4871(14)
Mo1 P8 2.5752(17)
Mo1 C2 2.292(7)
Mo1 C5 2.321(8)
Mo1 C1 2.290(7)
Mo1 C4 2.333(7)
Mo1 C3 2.318(7)
Mo1 P9 2.543(2)
Mo1 C6 2.054(7)
Mo1 C7 2.015(8)
Cu2 P5 2.2499(12)
Cu2 P2 2.2462(12)
Cu3 P3 2.2524(13)
Cu3 P4 2.2639(13)
Cu3 P10 2.4048(14)
Cu1 P1 2.2664(13)
Cu1 P6 2.2641(13)
Cu1 P7 2.3427(14)
P3 C37 1.836(5)
P3 C43 1.829(5)
P3 C15 1.848(5)
P1 C16 1.846(5)
P1 C25 1.831(5)
P1 C19 1.836(5)
P4 C18 1.839(5)
P4 C49 1.834(5)
P4 C55 1.831(5)
P6 C17 1.834(4)
P6 C73 1.827(5)
P6 C67 1.831(5)
P5 C17 1.847(4)
P5 C61 1.832(5)
P5 C18 1.851(5)
P2 C16 1.844(5)
P2 C31 1.819(4)
P2 C15 1.856(5)
P10 P11 2.1548(19)
P10 P12 2.130(2)
P7 P8 2.126(2)
P7 P9 2.145(2)
P8 P9 2.155(3)
C17 H17A 0.9700
C17 H17B 0.9700
C61 C62 1.386(6)
C61 C66 1.388(7)
C18 H18A 0.9700
C18 H18B 0.9700
C16 H16A 0.9700
C16 H16B 0.9700
C31 C32 1.402(6)
C31 C36 1.387(7)
C30 H30 0.9300
C30 C25 1.391(7)
C30 C29 1.403(8)
C21 H21 0.9300
C21 C20 1.386(8)
C21 C22 1.389(10)
C73 C78 1.382(8)
C73 C74 1.387(8)
C37 C38 1.393(7)
C37 C42 1.380(7)
C39 H39 0.9300
C39 C38 1.394(7)
C39 C40 1.371(8)
C38 H38 0.9300
C43 C48 1.382(7)
C43 C44 1.402(8)
C25 C26 1.382(9)
C42 H42 0.9300
C42 C41 1.391(7)
C19 C20 1.378(7)
C19 C24 1.392(8)
C20 H20 0.9300
C32 H32 0.9300
C32 C33 1.376(7)
C64 H64 0.9300
C64 C63 1.380(8)
C64 C65 1.381(8)
C33 H33 0.9300
C33 C34 1.392(8)
C68 H68 0.9300
C68 C67 1.393(7)
C68 C69 1.394(7)
C49 C54 1.391(7)
C49 C50 1.374(8)
C48 H48 0.9300
C48 C47 1.397(8)
C15 H15A 0.9700
C15 H15B 0.9700
C70 H70 0.9300
C70 C71 1.360(8)
C70 C69 1.399(9)
C62 H62 0.9300
C62 C63 1.393(7)
C72 H72 0.9300
C72 C67 1.407(7)
C72 C71 1.389(7)
C45 H45 0.9300
C45 C44 1.384(8)
C45 C46 1.375(11)
C36 H36 0.9300
C36 C35 1.398(7)
C63 H63 0.9300
C66 H66 0.9300
C66 C65 1.392(7)
C71 H71 0.9300
C65 H65 0.9300
C47 H47 0.9300
C47 C46 1.386(10)
C52 H52 0.9300
C52 C51 1.376(9)
C52 C53 1.375(10)
C26 H26 0.9300
C26 C27 1.407(9)
C55 C56 1.377(8)
C55 C60 1.411(9)
C69 H69 0.9300
C23 H23 0.9300
C23 C24 1.404(8)
C23 C22 1.375(9)
C29 H29 0.9300
C29 C28 1.371(10)
C44 H44 0.9300
C34 H34 0.9300
C34 C35 1.384(8)
C12 H12 0.9300
C12 C8 1.417(9)
C12 C11 1.407(9)
C40 H40 0.9300
C40 C41 1.373(8)
C78 H78 0.9300
C78 C77 1.395(8)
C24 H24 0.9300
C54 H54 0.9300
C54 C53 1.380(9)
C46 H46 0.9300
C74 H74 0.9300
C74 C75 1.388(8)
C59 H59 0.9300
C59 C60 1.385(8)
C59 C58 1.366(11)
C75 H75 0.9300
C75 C76 1.370(10)
C56 H56 0.9300
C56 C57 1.433(10)
C60 H60 0.9300
C9 H9 0.9300
C9 C10 1.395(11)
C9 C8 1.404(11)
C77 H77 0.9300
C77 C76 1.369(10)
C22 H22 0.9300
C27 H27 0.9300
C27 C28 1.391(10)
C2 H2 0.9300
C2 C1 1.395(13)
C2 C3 1.415(11)
C5 H5 0.9300
C5 C1 1.445(12)
C5 C4 1.389(13)
C1 H1 0.9300
C76 H76 0.9300
C41 H41 0.9300
C10 H10 0.9300
C10 C11 1.424(10)
C35 H35 0.9300
C51 H51 0.9300
C51 C50 1.398(9)
C4 H4 0.9300
C4 C3 1.428(13)
C28 H28 0.9300
C3 H3 0.9300
C57 H57 0.9300
C57 C58 1.336(13)
C8 H8 0.9300
C58 H58 0.9300
C11 H11 0.9300
C53 H53 0.9300
C50 H50 0.9300
P11 P12 2.155(2)
O4 C14 1.152(8)
O3 C13 1.132(8)
O1 C6 1.088(9)
F1 B1 1.277(14)
F3 B1 1.362(14)
F2 B1 1.430(14)
F4 B1 1.401(14)
F5 B2 1.405(16)
F7 B2 1.366(16)
F8 B2 1.429(16)
F6 B2 1.318(16)
O2 C7 1.115(10)

loop_
_geom_torsion_atom_site_label_1
_geom_torsion_atom_site_label_2
_geom_torsion_atom_site_label_3
_geom_torsion_atom_site_label_4
_geom_torsion
Mo2 C12 C8 C9 -62.9(5)
Mo2 C12 C11 C10 64.0(4)
Mo2 C9 C10 C11 -65.1(5)
Mo2 C9 C8 C12 63.3(4)
Mo2 C10 C11 C12 -65.6(4)
Mo1 C2 C1 C5 -64.8(6)
Mo1 C2 C3 C4 64.0(5)
Mo1 C5 C1 C2 64.5(6)
Mo1 C5 C4 C3 -62.8(5)
Mo1 C4 C3 C2 -63.0(5)
Cu2 P5 C17 P6 55.9(3)
Cu2 P5 C61 C62 -168.8(3)
Cu2 P5 C61 C66 12.1(4)
Cu2 P5 C18 P4 -50.5(3)
Cu2 P2 C16 P1 -55.4(3)
Cu2 P2 C31 C32 176.9(3)
Cu2 P2 C31 C36 -4.1(4)
Cu2 P2 C15 P3 53.8(3)
Cu3 P3 C37 C38 -174.0(3)
Cu3 P3 C37 C42 3.9(4)
Cu3 P3 C43 C48 80.6(4)
Cu3 P3 C43 C44 -96.3(5)
Cu3 P3 C15 P2 -57.0(3)
Cu3 P4 C18 P5 49.5(3)
Cu3 P4 C49 C54 -13.4(5)
Cu3 P4 C49 C50 166.1(5)
Cu3 P4 C55 C56 -170.2(5)
Cu3 P4 C55 C60 9.2(5)
Cu1 P1 C16 P2 52.9(3)
Cu1 P1 C25 C30 -96.2(4)
Cu1 P1 C25 C26 80.4(5)
Cu1 P1 C19 C20 170.2(4)
Cu1 P1 C19 C24 -11.5(4)
Cu1 P6 C17 P5 -51.3(3)
Cu1 P6 C73 C78 -120.9(5)
Cu1 P6 C73 C74 59.7(4)
Cu1 P6 C67 C68 -156.1(3)
Cu1 P6 C67 C72 25.2(4)
P3 C37 C38 C39 177.8(4)
P3 C37 C42 C41 -177.5(4)
P3 C43 C48 C47 -175.0(4)
P3 C43 C44 C45 176.4(5)
P1 C25 C26 C27 -179.5(6)
P1 C19 C20 C21 177.8(4)
P1 C19 C24 C23 -176.9(4)
P4 C49 C54 C53 -179.0(6)
P4 C49 C50 C51 179.5(6)
P4 C55 C56 C57 176.9(5)
P4 C55 C60 C59 -178.6(4)
P6 C73 C78 C77 -178.2(5)
P6 C73 C74 C75 179.0(5)
P5 C61 C62 C63 179.8(4)
P5 C61 C66 C65 178.6(4)
P2 C31 C32 C33 178.0(4)
P2 C31 C36 C35 -177.5(4)
C17 P6 C73 C78 2.8(5)
C17 P6 C73 C74 -176.7(4)
C17 P6 C67 C68 76.4(4)
C17 P6 C67 C72 -102.3(4)
C17 P5 C61 C62 -38.1(4)
C17 P5 C61 C66 142.8(4)
C17 P5 C18 P4 -174.1(3)
C61 P5 C17 P6 -76.1(3)
C61 P5 C18 P4 79.9(3)
C61 C62 C63 C64 0.9(7)
C61 C66 C65 C64 2.3(8)
C18 P4 C49 C54 -138.2(5)
C18 P4 C49 C50 41.2(6)
C18 P4 C55 C56 -42.3(5)
C18 P4 C55 C60 137.1(4)
C18 P5 C17 P6 179.0(3)
C18 P5 C61 C62 62.5(4)
C18 P5 C61 C66 -116.6(4)
C16 P1 C25 C30 139.7(4)
C16 P1 C25 C26 -43.6(5)
C16 P1 C19 C20 -62.0(4)
C16 P1 C19 C24 116.3(4)
C16 P2 C31 C32 47.6(4)
C16 P2 C31 C36 -133.4(4)
C16 P2 C15 P3 176.2(3)
C31 P2 C16 P1 76.9(3)
C31 P2 C15 P3 -78.0(3)
C31 C32 C33 C34 -0.9(8)
C31 C36 C35 C34 0.0(8)
C30 C25 C26 C27 -2.8(11)
C30 C29 C28 C27 -2.0(11)
C73 P6 C17 P5 -175.3(2)
C73 P6 C67 C68 -30.4(4)
C73 P6 C67 C72 151.0(4)
C73 C78 C77 C76 -2.7(11)
C73 C74 C75 C76 1.2(10)
C37 P3 C43 C48 -46.1(5)
C37 P3 C43 C44 137.0(5)
C37 P3 C15 P2 74.0(3)
C37 C42 C41 C40 -0.3(8)
C39 C40 C41 C42 -0.1(8)
C38 C37 C42 C41 0.4(7)
C38 C39 C40 C41 0.4(8)
C43 P3 C37 C38 -50.8(4)
C43 P3 C37 C42 127.2(4)
C43 P3 C15 P2 -179.9(2)
C43 C48 C47 C46 -1.3(9)
C25 P1 C16 P2 177.4(3)
C25 P1 C19 C20 41.9(5)
C25 P1 C19 C24 -139.8(4)
C25 C30 C29 C28 -0.2(9)
C25 C26 C27 C28 0.7(13)
C42 C37 C38 C39 -0.2(7)
C19 P1 C16 P2 -77.1(3)
C19 P1 C25 C30 33.9(5)
C19 P1 C25 C26 -149.4(5)
C20 C21 C22 C23 2.4(8)
C20 C19 C24 C23 1.5(8)
C32 C31 C36 C35 1.5(7)
C32 C33 C34 C35 2.4(8)
C33 C34 C35 C36 -1.9(8)
C49 P4 C18 P5 174.5(3)
C49 P4 C55 C56 62.5(5)
C49 P4 C55 C60 -118.1(4)
C49 C54 C53 C52 0.1(11)
C48 C43 C44 C45 -0.4(9)
C48 C47 C46 C45 -1.0(10)
C15 P3 C37 C38 57.1(4)
C15 P3 C37 C42 -125.0(4)
C15 P3 C43 C48 -155.7(4)
C15 P3 C43 C44 27.5(5)
C15 P2 C16 P1 -178.4(3)
C15 P2 C31 C32 -53.7(4)
C15 P2 C31 C36 125.3(4)
C62 C61 C66 C65 -0.5(7)
C67 P6 C17 P5 79.3(3)
C67 P6 C73 C78 110.1(5)
C67 P6 C73 C74 -69.3(5)
C67 C68 C69 C70 -0.1(8)
C67 C72 C71 C70 2.3(8)
C36 C31 C32 C33 -1.0(7)
C63 C64 C65 C66 -2.5(8)
C66 C61 C62 C63 -1.1(7)
C71 C70 C69 C68 1.8(8)
C71 C72 C67 P6 178.2(4)
C71 C72 C67 C68 -0.5(7)
C65 C64 C63 C62 0.9(8)
C52 C51 C50 C49 -1.1(13)
C26 C27 C28 C29 1.8(13)
C55 P4 C18 P5 -77.9(3)
C55 P4 C49 C54 113.3(5)
C55 P4 C49 C50 -67.3(6)
C55 C56 C57 C58 2.7(11)
C69 C68 C67 P6 -179.2(4)
C69 C68 C67 C72 -0.5(7)
C69 C70 C71 C72 -2.9(8)
C29 C30 C25 P1 179.3(4)
C29 C30 C25 C26 2.5(8)
C44 C43 C48 C47 2.0(8)
C44 C45 C46 C47 2.5(11)
C40 C39 C38 C37 -0.2(8)
C78 C73 C74 C75 -0.5(9)
C78 C77 C76 C75 3.4(11)
C24 C19 C20 C21 -0.5(8)
C24 C23 C22 C21 -1.3(9)
C54 C49 C50 C51 -1.0(11)
C46 C45 C44 C43 -1.8(10)
C74 C73 C78 C77 1.3(9)
C74 C75 C76 C77 -2.6(11)
C56 C55 C60 C59 0.8(8)
C56 C57 C58 C59 -0.9(11)
C60 C55 C56 C57 -2.5(9)
C60 C59 C58 C57 -0.9(10)
C9 C10 C11 Mo2 66.0(5)
C9 C10 C11 C12 0.4(7)
C22 C21 C20 C19 -1.5(8)
C22 C23 C24 C19 -0.6(8)
C5 C4 C3 Mo1 63.2(6)
C5 C4 C3 C2 0.2(8)
C1 C2 C3 Mo1 -64.0(6)
C1 C2 C3 C4 0.1(8)
C1 C5 C4 Mo1 62.4(6)
C1 C5 C4 C3 -0.3(9)
C10 C9 C8 Mo2 -62.4(5)
C10 C9 C8 C12 0.9(8)
C51 C52 C53 C54 -2.2(11)
C4 C5 C1 Mo1 -64.1(6)
C4 C5 C1 C2 0.4(9)
C3 C2 C1 Mo1 64.6(5)
C3 C2 C1 C5 -0.2(9)
C8 C12 C11 Mo2 -63.8(4)
C8 C12 C11 C10 0.1(7)
C8 C9 C10 Mo2 64.3(5)
C8 C9 C10 C11 -0.8(8)
C58 C59 C60 C55 0.9(9)
C11 C12 C8 Mo2 62.3(4)
C11 C12 C8 C9 -0.6(7)
C53 C52 C51 C50 2.7(12)
C50 C49 C54 C53 1.5(10)
